data_7232338
loop_
_publ_author_name
'Rapp, Teresa L.'
'Wang, Yanfei'
'Delessio, Maegan A.'
'Gau, Michael R.'
'Dmochowski, Ivan J.'

_publ_section_title
;
 Designing Photolabile Ruthenium Polypyridyl Crosslinkers for Hydrogel
 Formation and Multiplexed, Visible-light Degradation.
;
_journal_issue 9
_journal_name_full 'RSC advances'
_journal_page_first 4942
_journal_page_last 4947
_journal_paper_doi 10.1039/C8RA09764J
_journal_volume 9
_journal_year 2019
_chemical_absolute_configuration ad
_chemical_formula_moiety 'C48 H38 N6 Ru, 2(F6 P)'
_chemical_formula_sum 'C48 H38 F12 N6 P2 Ru'
_chemical_formula_weight 1089.85
_space_group_crystal_system monoclinic
_space_group_IT_number 4
_space_group_name_Hall 'P 2yb'
_space_group_name_H-M_alt 'P 1 21 1'
_symmetry_space_group_name_Hall 'P 2yb'
_symmetry_space_group_name_H-M 'P 1 21 1'
_atom_sites_solution_hydrogens geom
_atom_sites_solution_primary direct
_audit_creation_date 2018-04-24
_audit_creation_method
;
Olex2 1.2
(compiled 2018.04.18 svn.r3501 for OlexSys, GUI svn.r5488)
;
_audit_update_record
;
2018-10-25 deposited with the CCDC.
2019-01-28 downloaded from the CCDC.
;
_cell_angle_alpha 90
_cell_angle_beta 99.628(5)
_cell_angle_gamma 90
_cell_formula_units_Z 4
_cell_length_a 11.3357(9)
_cell_length_b 31.071(3)
_cell_length_c 12.8113(11)
_cell_measurement_reflns_used 9981
_cell_measurement_temperature 100
_cell_measurement_theta_max 27.44
_cell_measurement_theta_min 2.58
_cell_volume 4448.7(7)
_computing_cell_refinement 'Bruker SAINT v8.34A'
_computing_data_collection 'Bruker APEX2 v2014.11-0'
_computing_data_reduction 'Bruker SAINT v8.34A'
_computing_publication_material 'Olex2 (Dolomanov et al., 2009)'
_computing_structure_refinement 'ShelXL (Sheldrick, 2015)'
_computing_structure_solution 'ShelXS-1997 (Sheldrick, 2008)'
_diffrn_ambient_temperature 100
_diffrn_measured_fraction_theta_full 1.000
_diffrn_measured_fraction_theta_max 0.991
_diffrn_measurement_device 'CCD area detector'
_diffrn_measurement_device_type 'Bruker APEXII'
_diffrn_measurement_method '\w and \f scans'
_diffrn_radiation_monochromator graphite
_diffrn_radiation_type MoK\a
_diffrn_radiation_wavelength 0.71073
_diffrn_reflns_av_R_equivalents 0.0541
_diffrn_reflns_av_unetI/netI 0.0633
_diffrn_reflns_Laue_measured_fraction_full 1.000
_diffrn_reflns_Laue_measured_fraction_max 0.991
_diffrn_reflns_limit_h_max 14
_diffrn_reflns_limit_h_min -14
_diffrn_reflns_limit_k_max 40
_diffrn_reflns_limit_k_min -40
_diffrn_reflns_limit_l_max 16
_diffrn_reflns_limit_l_min -16
_diffrn_reflns_number 59533
_diffrn_reflns_point_group_measured_fraction_full 0.984
_diffrn_reflns_point_group_measured_fraction_max 0.958
_diffrn_reflns_theta_full 25.242
_diffrn_reflns_theta_max 27.537
_diffrn_reflns_theta_min 1.612
_diffrn_source 'sealed tube'
_exptl_absorpt_coefficient_mu 0.519
_exptl_absorpt_correction_T_max 0.7456
_exptl_absorpt_correction_T_min 0.6698
_exptl_absorpt_correction_type multi-scan
_exptl_absorpt_process_details 'SADABS v2014/4'
_exptl_crystal_colour 'dark red'
_exptl_crystal_density_diffrn 1.627
_exptl_crystal_description irregular
_exptl_crystal_F_000 2200
_exptl_crystal_size_max 0.17
_exptl_crystal_size_mid 0.11
_exptl_crystal_size_min 0.05
_refine_diff_density_max 1.626
_refine_diff_density_min -0.787
_refine_diff_density_rms 0.136
_refine_ls_abs_structure_details
;
 Flack x determined using 6801 quotients [(I+)-(I-)]/[(I+)+(I-)]
 (Parsons, Flack and Wagner, Acta Cryst. B69 (2013) 249-259).
;
_refine_ls_abs_structure_Flack 0.066(10)
_refine_ls_extinction_method none
_refine_ls_goodness_of_fit_ref 1.067
_refine_ls_hydrogen_treatment constr
_refine_ls_matrix_type full
_refine_ls_number_parameters 1243
_refine_ls_number_reflns 19666
_refine_ls_number_restraints 73
_refine_ls_restrained_S_all 1.101
_refine_ls_R_factor_all 0.0660
_refine_ls_R_factor_gt 0.0525
_refine_ls_shift/su_max 0.001
_refine_ls_shift/su_mean 0.000
_refine_ls_structure_factor_coef Fsqd
_refine_ls_weighting_details 'w=1/[\s^2^(Fo^2^)+(0.0764P)^2^+1.3878P] where P=(Fo^2^+2Fc^2^)/3'
_refine_ls_weighting_scheme calc
_refine_ls_wR_factor_gt 0.1221
_refine_ls_wR_factor_ref 0.1322
_reflns_Friedel_coverage 0.899
_reflns_Friedel_fraction_full 0.967
_reflns_Friedel_fraction_max 0.924
_reflns_number_gt 17036
_reflns_number_total 19666
_reflns_threshold_expression 'I > 2\s(I)'
_cod_data_source_file c8ra09764j2.cif
_cod_data_source_block 9724
_cod_depositor_comments 'Adding full bibliography for 7232336--7232338.cif.'
_cod_database_code 7232338
_shelx_shelxl_version_number 2017/1
_shelx_estimated_absorpt_t_max 0.975
_shelx_estimated_absorpt_t_min 0.917

loop_
_space_group_symop_operation_xyz
'x, y, z'
'-x, y+1/2, -z'

loop_
_atom_site_label
_atom_site_type_symbol
_atom_site_fract_x
_atom_site_fract_y
_atom_site_fract_z
_atom_site_U_iso_or_equiv
_atom_site_adp_type
_atom_site_occupancy
_atom_site_site_symmetry_order
_atom_site_calc_flag
_atom_site_refinement_flags_posn
_atom_site_refinement_flags_adp
Ru1 Ru 0.31093(4) 0.11876(2) 0.38528(4) 0.01455(12) Uani 1 1 d . .
N1 N 0.2676(5) 0.16227(19) 0.4954(4) 0.0168(12) Uani 1 1 d . .
N2 N 0.4462(5) 0.1645(2) 0.3909(4) 0.0158(12) Uani 1 1 d . .
N3 N 0.4401(5) 0.08681(19) 0.4925(4) 0.0181(12) Uani 1 1 d . .
N4 N 0.3828(5) 0.07563(19) 0.2872(4) 0.0150(11) Uani 1 1 d . .
N5 N 0.2012(5) 0.1521(2) 0.2726(4) 0.0175(12) Uani 1 1 d . .
N6 N 0.1873(5) 0.0739(2) 0.4057(4) 0.0179(12) Uani 1 1 d . .
C1 C 0.1620(6) 0.1658(2) 0.5347(5) 0.0206(15) Uani 1 1 d . .
C2 C 0.0537(6) 0.1498(3) 0.4762(6) 0.0222(15) Uani 1 1 d . .
H2 H 0.053372 0.137043 0.408735 0.030 Uiso 1 1 calc R .
C3 C -0.0503(7) 0.1527(3) 0.5166(6) 0.0302(18) Uani 1 1 d . .
H3 H -0.122980 0.142593 0.476080 0.040 Uiso 1 1 calc R .
C4 C -0.0509(7) 0.1703(3) 0.6170(6) 0.0311(18) Uani 1 1 d . .
H4 H -0.123375 0.170874 0.645052 0.041 Uiso 1 1 calc R .
C5 C 0.0508(8) 0.1865(3) 0.6753(7) 0.034(2) Uani 1 1 d . .
H5 H 0.048853 0.198585 0.743064 0.046 Uiso 1 1 calc R .
C6 C 0.1609(7) 0.1854(2) 0.6343(6) 0.0233(16) Uani 1 1 d . .
C7 C 0.2667(7) 0.2030(3) 0.6896(6) 0.0296(17) Uani 1 1 d . .
H7 H 0.268683 0.214200 0.758843 0.039 Uiso 1 1 calc R .
C8 C 0.3680(7) 0.2040(3) 0.6437(6) 0.0257(16) Uani 1 1 d . .
H8 H 0.438219 0.218222 0.677429 0.034 Uiso 1 1 calc R .
C9 C 0.3650(6) 0.1831(2) 0.5442(5) 0.0189(14) Uani 1 1 d . .
C10 C 0.4668(6) 0.1840(2) 0.4860(5) 0.0157(13) Uani 1 1 d . .
C11 C 0.5748(7) 0.2049(3) 0.5247(6) 0.0230(15) Uani 1 1 d . .
H11 H 0.587454 0.217500 0.593268 0.031 Uiso 1 1 calc R .
C12 C 0.6616(6) 0.2071(2) 0.4625(6) 0.0219(15) Uani 1 1 d . .
H12 H 0.736360 0.220072 0.489455 0.029 Uiso 1 1 calc R .
C13 C 0.6414(6) 0.1900(2) 0.3581(5) 0.0185(14) Uani 1 1 d . .
C14 C 0.7243(6) 0.1930(3) 0.2884(6) 0.0247(16) Uani 1 1 d . .
H14 H 0.800001 0.205964 0.311631 0.033 Uiso 1 1 calc R .
C15 C 0.6975(7) 0.1774(3) 0.1881(6) 0.0265(17) Uani 1 1 d . .
H15 H 0.755271 0.178677 0.142329 0.035 Uiso 1 1 calc R .
C16 C 0.5829(6) 0.1594(3) 0.1520(6) 0.0246(16) Uani 1 1 d . .
H16 H 0.563646 0.149823 0.080691 0.033 Uiso 1 1 calc R .
C17 C 0.5006(6) 0.1554(2) 0.2166(5) 0.0192(15) Uani 1 1 d . .
H17 H 0.424578 0.143076 0.190665 0.026 Uiso 1 1 calc R .
C18 C 0.5279(6) 0.1696(2) 0.3237(5) 0.0167(14) Uani 1 1 d . .
C19 C 0.4596(6) 0.0892(2) 0.6029(5) 0.0211(14) Uani 1 1 d . .
C20 C 0.3639(7) 0.0956(2) 0.6562(6) 0.0247(15) Uani 1 1 d . .
H20 H 0.284530 0.096809 0.617964 0.033 Uiso 1 1 calc R .
C21 C 0.3845(8) 0.1003(3) 0.7643(6) 0.0306(17) Uani 1 1 d . .
H21 H 0.318912 0.105180 0.800310 0.041 Uiso 1 1 calc R .
C22 C 0.4991(8) 0.0979(3) 0.8217(6) 0.035(2) Uani 1 1 d . .
H22 H 0.511367 0.101697 0.896373 0.046 Uiso 1 1 calc R .
C23 C 0.5941(8) 0.0903(3) 0.7726(6) 0.0325(18) Uani 1 1 d . .
H23 H 0.672529 0.089257 0.812603 0.043 Uiso 1 1 calc R .
C24 C 0.5764(7) 0.0840(3) 0.6610(6) 0.0252(16) Uani 1 1 d . .
C25 C 0.6713(6) 0.0736(3) 0.6040(6) 0.0307(18) Uani 1 1 d . .
H25 H 0.751482 0.072272 0.640339 0.041 Uiso 1 1 calc R .
C26 C 0.6472(6) 0.0659(3) 0.4991(6) 0.0258(16) Uani 1 1 d . .
H26 H 0.708342 0.056152 0.462370 0.034 Uiso 1 1 calc R .
C27 C 0.5288(6) 0.0724(2) 0.4444(6) 0.0213(15) Uani 1 1 d . .
C28 C 0.4942(6) 0.0638(2) 0.3298(5) 0.0180(14) Uani 1 1 d . .
C29 C 0.5715(6) 0.0415(2) 0.2714(6) 0.0224(15) Uani 1 1 d . .
H29 H 0.649306 0.032997 0.304459 0.030 Uiso 1 1 calc R .
C30 C 0.5323(6) 0.0327(3) 0.1676(6) 0.0240(16) Uani 1 1 d . .
H30 H 0.584367 0.019176 0.126717 0.032 Uiso 1 1 calc R .
C31 C 0.4153(6) 0.0435(2) 0.1203(5) 0.0200(14) Uani 1 1 d . .
C32 C 0.3689(6) 0.0346(3) 0.0120(6) 0.0264(16) Uani 1 1 d . .
H32 H 0.418673 0.021358 -0.031478 0.035 Uiso 1 1 calc R .
C33 C 0.2545(6) 0.0449(3) -0.0295(5) 0.0278(17) Uani 1 1 d . .
H33 H 0.225297 0.039503 -0.102284 0.037 Uiso 1 1 calc R .
C34 C 0.1784(6) 0.0635(3) 0.0347(6) 0.0255(16) Uani 1 1 d . .
H34 H 0.097671 0.069828 0.005359 0.034 Uiso 1 1 calc R .
C35 C 0.2200(5) 0.0724(2) 0.1386(5) 0.0195(14) Uani 1 1 d . .
H35 H 0.167414 0.084591 0.181123 0.026 Uiso 1 1 calc R .
C36 C 0.3399(6) 0.0638(2) 0.1840(5) 0.0171(13) Uani 1 1 d . .
C37 C 0.1397(6) 0.1701(3) 0.2061(5) 0.0207(15) Uani 1 1 d . .
C38 C 0.0716(6) 0.1925(3) 0.1140(6) 0.0261(16) Uani 1 1 d . .
H38a H 0.046396 0.221161 0.135822 0.035 Uiso 1 1 calc R .
H38b H -0.001195 0.175776 0.086124 0.035 Uiso 1 1 calc R .
C39 C 0.1485(7) 0.1978(3) 0.0271(6) 0.0320(19) Uani 1 1 d . .
H39a H 0.174932 0.169060 0.006674 0.043 Uiso 1 1 calc R .
H39b H 0.099630 0.210915 -0.036114 0.043 Uiso 1 1 calc R .
C40 C 0.2573(7) 0.2257(3) 0.0634(6) 0.0320(18) Uani 1 1 d . .
H40a H 0.229791 0.255109 0.076703 0.043 Uiso 1 1 calc R .
H40b H 0.300004 0.214252 0.131490 0.043 Uiso 1 1 calc R .
C41 C 0.3421(8) 0.2284(4) -0.0114(7) 0.044(2) Uani 1 1 d . .
C42 C 0.4155(8) 0.2307(5) -0.0645(7) 0.057(3) Uani 1 1 d . .
H42 H 0.475518 0.232507 -0.107906 0.076 Uiso 1 1 calc R .
C43 C 0.1239(6) 0.0488(3) 0.4301(6) 0.0228(15) Uani 1 1 d . .
C44 C 0.0396(7) 0.0168(3) 0.4611(6) 0.0302(17) Uani 1 1 d . .
H44a H 0.083963 -0.009704 0.485811 0.040 Uiso 1 1 calc R .
H44b H -0.020517 0.009334 0.398423 0.040 Uiso 1 1 calc R .
C45 C -0.0244(7) 0.0336(3) 0.5485(6) 0.0318(18) Uani 1 1 d . .
H45a H -0.089591 0.013472 0.557370 0.042 Uiso 1 1 calc R .
H45b H -0.061276 0.061797 0.526489 0.042 Uiso 1 1 calc R .
C46 C 0.0580(7) 0.0390(4) 0.6551(7) 0.046(3) Uani 1 1 d . .
H46a H 0.084403 0.010195 0.682367 0.062 Uiso 1 1 calc R .
H46b H 0.130109 0.055155 0.643638 0.062 Uiso 1 1 calc R .
C47 C 0.0041(7) 0.0613(4) 0.7351(6) 0.040(2) Uani 1 1 d . .
C48 C -0.0407(9) 0.0802(4) 0.7976(7) 0.051(3) Uani 1 1 d . .
H48 H -0.076895 0.095434 0.848201 0.068 Uiso 1 1 calc R .
P1 P 0.86894(17) 0.05574(7) 0.15623(19) 0.0300(5) Uani 1 1 d . .
F1 F 0.8935(4) 0.0436(2) 0.0405(4) 0.0455(13) Uani 1 1 d . .
F2 F 0.9426(5) 0.09927(19) 0.1536(6) 0.0591(17) Uani 1 1 d . .
F3 F 0.8447(4) 0.0671(2) 0.2729(5) 0.0546(16) Uani 1 1 d . .
F4 F 0.7966(4) 0.01165(15) 0.1589(4) 0.0385(12) Uani 1 1 d . .
F5 F 0.7487(4) 0.07959(18) 0.1050(5) 0.0504(15) Uani 1 1 d . .
F6 F 0.9892(4) 0.03091(17) 0.2076(4) 0.0349(11) Uani 1 1 d . .
P2 P 0.75523(18) 0.20797(8) 0.86053(16) 0.0300(5) Uani 1 1 d . .
F7 F 0.7256(5) 0.1767(2) 0.7626(4) 0.0482(14) Uani 1 1 d . U
F8 F 0.8409(5) 0.2346(2) 0.7989(5) 0.0523(15) Uani 1 1 d . U
F9 F 0.7877(8) 0.2384(3) 0.9602(6) 0.095(3) Uani 1 1 d . U
F10 F 0.6709(5) 0.1810(2) 0.9233(4) 0.0486(14) Uani 1 1 d . U
F11 F 0.6433(6) 0.2373(2) 0.8102(6) 0.0700(19) Uani 1 1 d . U
F12 F 0.8637(6) 0.1770(3) 0.9032(6) 0.084(2) Uani 1 1 d . U
Ru1' Ru 0.44114(4) 0.38239(2) 0.87854(4) 0.01936(13) Uani 1 1 d . .
N1' N 0.2945(5) 0.3407(2) 0.8678(5) 0.0229(14) Uani 1 1 d . .
N2' N 0.4701(5) 0.3405(2) 0.7609(5) 0.0216(13) Uani 1 1 d . .
N3' N 0.3585(5) 0.41924(19) 0.7520(5) 0.0178(12) Uani 1 1 d . .
N4' N 0.5779(5) 0.4230(2) 0.8494(5) 0.0188(12) Uani 1 1 d . .
N5' N 0.5308(6) 0.3429(2) 0.9904(5) 0.0287(15) Uani 1 1 d . .
N6' N 0.4013(5) 0.4270(2) 0.9843(5) 0.0219(14) Uani 1 1 d . .
C1' C 0.2160(6) 0.3343(2) 0.9382(6) 0.0229(16) Uani 1 1 d . .
C2' C 0.2451(7) 0.3486(3) 1.0431(6) 0.0294(18) Uani 1 1 d . .
H2' H 0.319526 0.362518 1.066357 0.039 Uiso 1 1 calc R .
C3' C 0.1658(7) 0.3425(3) 1.1128(7) 0.036(2) Uani 1 1 d . .
H3' H 0.186216 0.351851 1.184075 0.048 Uiso 1 1 calc R .
C4' C 0.0562(7) 0.3226(3) 1.0787(8) 0.039(2) Uani 1 1 d . .
H4' H 0.001082 0.319542 1.126571 0.052 Uiso 1 1 calc R .
C5' C 0.0265(7) 0.3075(3) 0.9785(7) 0.036(2) Uani 1 1 d . .
H5' H -0.047854 0.293283 0.957413 0.048 Uiso 1 1 calc R .
C6' C 0.1063(6) 0.3128(3) 0.9046(7) 0.0285(18) Uani 1 1 d . .
C7' C 0.0810(6) 0.2965(3) 0.8011(7) 0.0273(17) Uani 1 1 d . .
H7' H 0.007062 0.282275 0.777920 0.036 Uiso 1 1 calc R .
C8' C 0.1613(6) 0.3009(3) 0.7333(7) 0.0275(17) Uani 1 1 d . .
H8' H 0.145201 0.289365 0.663649 0.037 Uiso 1 1 calc R .
C9' C 0.2708(6) 0.3233(2) 0.7706(6) 0.0221(15) Uani 1 1 d . .
C10' C 0.3676(6) 0.3250(2) 0.7082(6) 0.0223(15) Uani 1 1 d . .
C11' C 0.3553(7) 0.3107(3) 0.6039(7) 0.0294(17) Uani 1 1 d . .
H11' H 0.279962 0.301126 0.567479 0.039 Uiso 1 1 calc R .
C12' C 0.4522(8) 0.3106(3) 0.5552(7) 0.0337(19) Uani 1 1 d . .
H12' H 0.443800 0.303453 0.482247 0.045 Uiso 1 1 calc R .
C13' C 0.5661(6) 0.3213(3) 0.6125(6) 0.0274(17) Uani 1 1 d . .
C14' C 0.6735(7) 0.3173(3) 0.5696(7) 0.0314(18) Uani 1 1 d . .
H14' H 0.669753 0.308356 0.498221 0.042 Uiso 1 1 calc R .
C15' C 0.7808(7) 0.3259(3) 0.6294(8) 0.037(2) Uani 1 1 d . .
H15' H 0.851816 0.323770 0.599483 0.049 Uiso 1 1 calc R .
C16' C 0.7872(6) 0.3382(3) 0.7360(7) 0.0290(17) Uani 1 1 d . .
H16' H 0.863235 0.343329 0.778003 0.039 Uiso 1 1 calc R .
C17' C 0.6861(6) 0.3430(2) 0.7806(7) 0.0255(16) Uani 1 1 d . .
H17' H 0.691801 0.351117 0.852793 0.034 Uiso 1 1 calc R .
C18' C 0.5743(6) 0.3356(2) 0.7178(6) 0.0236(16) Uani 1 1 d . .
C19' C 0.2395(6) 0.4193(2) 0.7113(6) 0.0244(15) Uani 1 1 d . .
C20' C 0.1527(6) 0.4150(2) 0.7781(6) 0.0239(15) Uani 1 1 d . .
H20' H 0.177237 0.414862 0.852760 0.032 Uiso 1 1 calc R .
C21' C 0.0363(7) 0.4110(3) 0.7375(7) 0.0332(19) Uani 1 1 d . .
H21' H -0.020143 0.407724 0.783927 0.044 Uiso 1 1 calc R .
C22' C -0.0035(7) 0.4117(3) 0.6287(8) 0.039(2) Uani 1 1 d . .
H22' H -0.085520 0.407007 0.600697 0.052 Uiso 1 1 calc R .
C23' C 0.0770(7) 0.4192(3) 0.5632(7) 0.036(2) Uani 1 1 d . .
H23' H 0.049558 0.421390 0.489157 0.048 Uiso 1 1 calc R .
C24' C 0.1996(7) 0.4239(3) 0.6023(7) 0.0307(18) Uani 1 1 d . .
C25' C 0.2862(7) 0.4342(3) 0.5366(6) 0.0322(19) Uani 1 1 d . .
H25' H 0.262207 0.437099 0.462202 0.043 Uiso 1 1 calc R .
C26' C 0.4034(7) 0.4400(3) 0.5811(6) 0.0285(17) Uani 1 1 d . .
H26' H 0.460332 0.449505 0.539549 0.038 Uiso 1 1 calc R .
C27' C 0.4381(6) 0.4316(2) 0.6909(6) 0.0199(14) Uani 1 1 d . .
C28' C 0.5595(6) 0.4370(2) 0.7485(5) 0.0183(14) Uani 1 1 d . .
C29' C 0.6513(6) 0.4576(2) 0.7034(5) 0.0187(14) Uani 1 1 d . .
H29' H 0.637121 0.466510 0.631472 0.025 Uiso 1 1 calc R .
C30' C 0.7593(6) 0.4644(2) 0.7650(6) 0.0228(15) Uani 1 1 d . .
H30' H 0.821723 0.477484 0.735114 0.030 Uiso 1 1 calc R .
C31' C 0.7798(6) 0.4525(2) 0.8718(6) 0.0208(14) Uani 1 1 d . .
C32' C 0.8890(6) 0.4606(3) 0.9419(6) 0.0319(18) Uani 1 1 d . .
H32' H 0.953810 0.473535 0.915259 0.042 Uiso 1 1 calc R .
C33' C 0.9018(7) 0.4502(3) 1.0451(7) 0.042(2) Uani 1 1 d . .
H33' H 0.975859 0.455540 1.090058 0.056 Uiso 1 1 calc R .
C34' C 0.8065(7) 0.4313(3) 1.0878(6) 0.036(2) Uani 1 1 d . .
H34' H 0.816177 0.424598 1.161085 0.048 Uiso 1 1 calc R .
C35' C 0.7008(6) 0.4227(3) 1.0231(6) 0.0270(17) Uani 1 1 d . .
H35' H 0.637521 0.409709 1.052060 0.036 Uiso 1 1 calc R .
C36' C 0.6835(6) 0.4326(2) 0.9139(6) 0.0217(15) Uani 1 1 d . .
C37' C 0.5760(8) 0.3182(3) 1.0493(8) 0.042(2) Uani 1 1 d . .
C38' C 0.6325(10) 0.2885(4) 1.1330(9) 0.059(3) Uani 1 1 d . .
H38a' H 0.711157 0.278911 1.117753 0.079 Uiso 1 1 calc R .
H38b' H 0.581383 0.262758 1.135182 0.079 Uiso 1 1 calc R .
C39' C 0.6488(14) 0.3120(5) 1.2404(11) 0.088(5) Uani 1 1 d . .
H39a' H 0.684184 0.291510 1.296172 0.118 Uiso 1 1 calc R .
H39b' H 0.707162 0.335579 1.238834 0.118 Uiso 1 1 calc R .
C40' C 0.5392(14) 0.3303(4) 1.2709(9) 0.078(4) Uani 1 1 d . .
H40a' H 0.504711 0.351381 1.216217 0.103 Uiso 1 1 calc R .
H40b' H 0.561698 0.346221 1.338271 0.103 Uiso 1 1 calc R .
C41' C 0.4442(14) 0.2980(5) 1.2845(8) 0.069(4) Uani 1 1 d . .
C42' C 0.3712(14) 0.2706(5) 1.2956(11) 0.084(5) Uani 1 1 d . .
H42' H 0.314089 0.249077 1.304280 0.112 Uiso 1 1 calc R .
C43' C 0.3797(6) 0.4549(3) 1.0355(5) 0.0218(15) Uani 1 1 d . .
C44' C 0.3466(7) 0.4903(3) 1.0987(6) 0.0300(17) Uani 1 1 d . .
H44a' H 0.334446 0.516503 1.054423 0.040 Uiso 1 1 calc R .
H44b' H 0.412928 0.495929 1.157869 0.040 Uiso 1 1 calc R .
C45' C 0.2335(8) 0.4809(4) 1.1431(7) 0.044(2) Uani 1 1 d . .
H45a' H 0.203564 0.507877 1.170236 0.058 Uiso 1 1 calc R .
H45b' H 0.171296 0.469911 1.085777 0.058 Uiso 1 1 calc R .
C46' C 0.2550(9) 0.4480(4) 1.2318(7) 0.053(3) Uani 1 1 d . .
H46a' H 0.295777 0.422636 1.207487 0.071 Uiso 1 1 calc R .
H46b' H 0.308871 0.460646 1.292873 0.071 Uiso 1 1 calc R .
C47' C 0.1452(10) 0.4341(4) 1.2660(7) 0.058(3) Uani 1 1 d . .
C48' C 0.0560(9) 0.4199(5) 1.2881(8) 0.070(4) Uani 1 1 d . .
H48' H -0.015815 0.408491 1.305818 0.093 Uiso 1 1 calc R .
P1' P 0.63953(19) 0.45801(8) 0.35168(17) 0.0337(5) Uani 1 1 d . .
F1' F 0.7659(6) 0.4376(3) 0.3486(5) 0.070(2) Uani 1 1 d . .
F2' F 0.6687(6) 0.4946(2) 0.2735(5) 0.0606(16) Uani 1 1 d . .
F3' F 0.5134(5) 0.4798(2) 0.3574(5) 0.0644(18) Uani 1 1 d . .
F4' F 0.6108(6) 0.4215(2) 0.4301(5) 0.0611(17) Uani 1 1 d . .
F5' F 0.6940(5) 0.4872(2) 0.4506(5) 0.0612(17) Uani 1 1 d . .
F6' F 0.5803(7) 0.4305(2) 0.2507(5) 0.070(2) Uani 1 1 d . .
P2' P 0.0134(2) 0.28833(8) 0.39060(17) 0.0364(5) Uani 1 1 d . .
F7' F 0.1199(7) 0.3090(3) 0.3474(6) 0.091(2) Uani 1 1 d . U
F8' F -0.0022(9) 0.2517(4) 0.3067(7) 0.112(3) Uani 1 1 d . U
F9' F -0.0962(6) 0.2690(3) 0.4355(5) 0.072(2) Uani 1 1 d . U
F10' F 0.0329(8) 0.3229(3) 0.4826(8) 0.104(3) Uani 1 1 d . U
F11' F 0.1024(8) 0.2593(3) 0.4689(7) 0.090(2) Uani 1 1 d . U
F12' F -0.0685(8) 0.3183(4) 0.3131(8) 0.120(3) Uani 1 1 d . U

loop_
_atom_site_aniso_label
_atom_site_aniso_U_11
_atom_site_aniso_U_22
_atom_site_aniso_U_33
_atom_site_aniso_U_23
_atom_site_aniso_U_13
_atom_site_aniso_U_12
Ru1 0.0138(2) 0.0178(3) 0.0124(2) -0.0008(2) 0.00322(17) -0.0004(2)
N1 0.019(3) 0.016(3) 0.016(3) 0.003(2) 0.002(2) 0.002(2)
N2 0.016(3) 0.016(3) 0.014(3) 0.001(2) -0.002(2) -0.002(2)
N3 0.024(3) 0.015(3) 0.015(3) 0.000(2) -0.001(2) -0.002(2)
N4 0.014(2) 0.018(3) 0.015(3) -0.001(2) 0.007(2) -0.002(2)
N5 0.019(3) 0.021(3) 0.015(3) -0.001(2) 0.009(2) 0.001(2)
N6 0.022(3) 0.022(3) 0.010(3) -0.003(2) 0.003(2) 0.000(2)
C1 0.032(4) 0.015(4) 0.016(3) 0.006(3) 0.008(3) 0.004(3)
C2 0.025(3) 0.022(4) 0.020(3) 0.003(3) 0.006(3) 0.008(3)
C3 0.029(4) 0.035(5) 0.028(4) 0.007(3) 0.009(3) 0.009(3)
C4 0.036(4) 0.033(5) 0.029(4) 0.005(4) 0.018(3) 0.011(4)
C5 0.042(5) 0.033(5) 0.033(4) -0.002(4) 0.022(4) 0.008(4)
C6 0.033(4) 0.013(4) 0.026(4) 0.004(3) 0.010(3) 0.008(3)
C7 0.045(5) 0.025(4) 0.022(4) -0.005(3) 0.012(3) 0.004(4)
C8 0.035(4) 0.023(4) 0.019(3) -0.008(3) 0.005(3) -0.001(3)
C9 0.028(3) 0.016(4) 0.014(3) 0.004(3) 0.006(3) 0.001(3)
C10 0.021(3) 0.011(3) 0.014(3) 0.003(2) 0.001(2) -0.002(3)
C11 0.029(4) 0.022(4) 0.016(3) -0.003(3) -0.004(3) 0.002(3)
C12 0.017(3) 0.017(4) 0.030(4) 0.000(3) 0.000(3) 0.000(3)
C13 0.019(3) 0.014(4) 0.022(3) 0.000(3) 0.001(3) 0.004(3)
C14 0.016(3) 0.026(4) 0.032(4) 0.003(3) 0.003(3) -0.005(3)
C15 0.025(4) 0.022(4) 0.036(4) 0.005(3) 0.014(3) 0.000(3)
C16 0.027(4) 0.026(4) 0.022(4) -0.005(3) 0.009(3) -0.002(3)
C17 0.021(3) 0.019(4) 0.017(3) 0.003(3) 0.004(3) -0.001(3)
C18 0.018(3) 0.014(4) 0.018(3) 0.003(3) 0.003(3) 0.002(3)
C19 0.029(4) 0.012(4) 0.022(3) 0.003(3) 0.002(3) -0.005(3)
C20 0.038(4) 0.014(4) 0.022(3) 0.008(3) 0.006(3) -0.004(3)
C21 0.048(5) 0.024(4) 0.022(4) 0.005(3) 0.011(3) -0.005(4)
C22 0.063(6) 0.024(4) 0.015(3) 0.002(3) 0.000(4) -0.013(4)
C23 0.043(4) 0.027(5) 0.023(4) 0.003(3) -0.006(3) -0.007(4)
C24 0.030(4) 0.022(4) 0.021(4) 0.003(3) -0.004(3) -0.001(3)
C25 0.020(3) 0.041(5) 0.029(4) 0.003(4) -0.005(3) -0.002(3)
C26 0.022(3) 0.024(4) 0.029(4) -0.003(3) -0.001(3) 0.002(3)
C27 0.018(3) 0.020(4) 0.027(4) 0.000(3) 0.005(3) -0.001(3)
C28 0.017(3) 0.018(4) 0.020(3) 0.000(3) 0.005(3) -0.002(3)
C29 0.015(3) 0.022(4) 0.031(4) 0.000(3) 0.006(3) -0.002(3)
C30 0.022(3) 0.025(4) 0.029(4) -0.004(3) 0.015(3) 0.001(3)
C31 0.020(3) 0.022(4) 0.020(3) -0.002(3) 0.012(3) -0.002(3)
C32 0.027(4) 0.030(5) 0.026(4) -0.007(3) 0.015(3) -0.005(3)
C33 0.030(4) 0.041(5) 0.014(3) -0.004(3) 0.009(3) -0.007(3)
C34 0.018(3) 0.033(5) 0.026(4) -0.001(3) 0.003(3) -0.002(3)
C35 0.013(3) 0.028(4) 0.019(3) -0.001(3) 0.008(2) -0.001(3)
C36 0.019(3) 0.016(4) 0.019(3) -0.004(3) 0.009(3) -0.002(3)
C37 0.019(3) 0.025(4) 0.019(3) -0.003(3) 0.007(3) 0.002(3)
C38 0.024(3) 0.024(4) 0.030(4) 0.002(3) 0.001(3) 0.001(3)
C39 0.026(4) 0.044(5) 0.026(4) 0.012(4) 0.003(3) 0.001(4)
C40 0.038(4) 0.035(5) 0.022(4) 0.006(3) 0.001(3) 0.002(4)
C41 0.028(4) 0.064(7) 0.034(5) 0.010(5) -0.008(4) 0.000(4)
C42 0.035(5) 0.110(11) 0.028(5) -0.008(5) 0.009(4) 0.003(5)
C43 0.023(3) 0.027(4) 0.022(3) 0.000(3) 0.011(3) 0.001(3)
C44 0.028(4) 0.030(5) 0.034(4) 0.004(3) 0.010(3) -0.006(3)
C45 0.024(4) 0.037(5) 0.035(4) 0.005(4) 0.007(3) -0.004(3)
C46 0.024(4) 0.079(8) 0.035(5) 0.007(5) 0.003(3) -0.002(4)
C47 0.027(4) 0.067(7) 0.023(4) 0.014(4) -0.005(3) -0.010(4)
C48 0.046(5) 0.078(8) 0.025(4) -0.005(5) -0.005(4) -0.003(5)
P1 0.0169(8) 0.0265(12) 0.0485(13) -0.0034(9) 0.0108(8) -0.0011(8)
F1 0.026(2) 0.064(4) 0.047(3) -0.001(3) 0.006(2) 0.004(2)
F2 0.035(3) 0.034(3) 0.112(5) -0.004(3) 0.024(3) -0.011(2)
F3 0.037(3) 0.063(4) 0.069(4) -0.026(3) 0.024(3) -0.001(3)
F4 0.021(2) 0.023(3) 0.072(4) 0.001(2) 0.007(2) -0.0019(18)
F5 0.028(2) 0.035(3) 0.092(4) 0.019(3) 0.019(3) 0.009(2)
F6 0.017(2) 0.044(3) 0.043(3) -0.006(2) 0.0046(18) 0.0027(19)
P2 0.0266(10) 0.0377(13) 0.0274(10) -0.0045(9) 0.0096(8) -0.0108(9)
F7 0.054(3) 0.057(4) 0.036(3) -0.011(2) 0.016(2) -0.025(3)
F8 0.053(3) 0.048(3) 0.065(3) -0.007(3) 0.039(3) -0.018(3)
F9 0.114(5) 0.109(5) 0.074(4) -0.051(4) 0.046(4) -0.066(4)
F10 0.062(3) 0.053(3) 0.036(3) 0.006(2) 0.023(2) -0.014(3)
F11 0.058(3) 0.060(4) 0.100(4) 0.024(3) 0.036(3) 0.014(3)
F12 0.063(4) 0.099(5) 0.085(4) 0.018(4) -0.004(3) 0.015(4)
Ru1' 0.0159(2) 0.0186(3) 0.0253(3) 0.0025(2) 0.0084(2) -0.0007(2)
N1' 0.015(3) 0.020(4) 0.033(3) 0.010(3) 0.004(2) 0.001(2)
N2' 0.024(3) 0.019(3) 0.023(3) 0.003(2) 0.008(2) 0.000(2)
N3' 0.015(3) 0.014(3) 0.025(3) -0.002(2) 0.006(2) -0.003(2)
N4' 0.016(3) 0.019(3) 0.023(3) -0.001(2) 0.007(2) 0.001(2)
N5' 0.027(3) 0.030(4) 0.032(4) 0.010(3) 0.011(3) 0.001(3)
N6' 0.013(3) 0.032(4) 0.022(3) 0.001(3) 0.007(2) -0.002(2)
C1' 0.017(3) 0.019(4) 0.034(4) 0.009(3) 0.007(3) 0.002(3)
C2' 0.032(4) 0.022(4) 0.035(4) 0.008(3) 0.010(3) -0.007(3)
C3' 0.040(5) 0.039(6) 0.034(4) 0.011(4) 0.018(4) 0.001(4)
C4' 0.028(4) 0.045(6) 0.050(6) 0.015(5) 0.021(4) 0.003(4)
C5' 0.024(4) 0.031(5) 0.056(6) 0.018(4) 0.016(4) 0.002(3)
C6' 0.019(3) 0.018(4) 0.050(5) 0.009(4) 0.013(3) 0.001(3)
C7' 0.017(3) 0.020(4) 0.045(5) 0.008(3) 0.007(3) 0.003(3)
C8' 0.018(3) 0.019(4) 0.047(5) -0.002(3) 0.009(3) -0.001(3)
C9' 0.017(3) 0.016(4) 0.034(4) 0.003(3) 0.008(3) 0.003(3)
C10' 0.018(3) 0.014(4) 0.036(4) -0.001(3) 0.008(3) 0.003(3)
C11' 0.030(4) 0.021(4) 0.040(5) -0.004(3) 0.014(3) -0.004(3)
C12' 0.042(5) 0.027(5) 0.035(4) -0.013(4) 0.016(4) -0.007(4)
C13' 0.025(4) 0.025(4) 0.036(4) 0.002(3) 0.016(3) 0.001(3)
C14' 0.040(4) 0.024(5) 0.035(4) -0.008(3) 0.020(4) 0.000(3)
C15' 0.027(4) 0.032(5) 0.058(6) -0.004(4) 0.029(4) -0.002(3)
C16' 0.020(3) 0.023(4) 0.046(5) 0.005(4) 0.009(3) 0.005(3)
C17' 0.026(4) 0.014(4) 0.039(4) 0.002(3) 0.014(3) 0.001(3)
C18' 0.022(3) 0.016(4) 0.035(4) 0.002(3) 0.011(3) 0.002(3)
C19' 0.027(4) 0.010(4) 0.037(4) 0.000(3) 0.008(3) 0.001(3)
C20' 0.024(3) 0.014(4) 0.037(4) 0.001(3) 0.012(3) 0.003(3)
C21' 0.030(4) 0.019(4) 0.053(5) 0.009(4) 0.015(4) 0.003(3)
C22' 0.021(4) 0.030(5) 0.066(6) 0.004(4) 0.004(4) -0.002(3)
C23' 0.029(4) 0.039(5) 0.039(5) 0.011(4) 0.000(3) 0.003(4)
C24' 0.028(4) 0.026(5) 0.038(5) 0.001(4) 0.005(3) 0.006(3)
C25' 0.036(4) 0.043(5) 0.016(3) 0.000(3) 0.000(3) -0.003(4)
C26' 0.030(4) 0.035(5) 0.023(4) 0.004(3) 0.011(3) 0.003(3)
C27' 0.023(3) 0.013(4) 0.025(4) 0.000(3) 0.008(3) -0.001(3)
C28' 0.020(3) 0.017(4) 0.019(3) -0.002(3) 0.005(3) 0.002(3)
C29' 0.020(3) 0.019(4) 0.019(3) 0.003(3) 0.011(3) 0.001(3)
C30' 0.020(3) 0.020(4) 0.031(4) 0.002(3) 0.012(3) -0.001(3)
C31' 0.016(3) 0.020(4) 0.027(4) 0.001(3) 0.005(3) -0.005(3)
C32' 0.021(3) 0.039(5) 0.037(4) 0.011(4) 0.006(3) -0.002(3)
C33' 0.021(4) 0.065(7) 0.038(5) 0.009(5) -0.001(3) -0.005(4)
C34' 0.033(4) 0.055(6) 0.022(4) 0.008(4) 0.007(3) -0.004(4)
C35' 0.018(3) 0.043(5) 0.021(4) 0.004(3) 0.008(3) -0.004(3)
C36' 0.022(3) 0.019(4) 0.025(4) 0.004(3) 0.007(3) 0.000(3)
C37' 0.036(5) 0.049(6) 0.045(5) 0.017(5) 0.018(4) 0.004(4)
C38' 0.052(6) 0.053(7) 0.073(8) 0.031(6) 0.011(5) 0.021(5)
C39' 0.091(11) 0.089(12) 0.067(9) 0.027(8) -0.039(8) -0.015(9)
C40' 0.119(12) 0.055(8) 0.045(7) 0.001(6) -0.029(7) 0.020(8)
C41' 0.118(11) 0.056(8) 0.025(5) -0.009(5) -0.006(6) 0.007(8)
C42' 0.094(11) 0.058(9) 0.082(10) -0.013(8) -0.039(8) 0.007(8)
C43' 0.019(3) 0.026(4) 0.020(3) 0.002(3) 0.004(3) -0.006(3)
C44' 0.025(4) 0.039(5) 0.028(4) -0.001(3) 0.009(3) 0.003(3)
C45' 0.034(4) 0.066(7) 0.035(5) -0.004(5) 0.012(4) -0.003(4)
C46' 0.043(5) 0.092(9) 0.024(4) 0.010(5) 0.003(4) -0.019(5)
C47' 0.060(6) 0.097(10) 0.020(4) 0.002(5) 0.010(4) -0.027(6)
C48' 0.035(5) 0.144(13) 0.029(5) 0.013(6) 0.000(4) -0.027(6)
P1' 0.0339(11) 0.0397(14) 0.0296(11) -0.0008(9) 0.0112(9) -0.0008(9)
F1' 0.065(4) 0.093(6) 0.059(4) 0.024(4) 0.034(3) 0.039(4)
F2' 0.086(4) 0.051(4) 0.050(3) 0.004(3) 0.024(3) -0.015(3)
F3' 0.044(3) 0.087(5) 0.063(4) -0.008(4) 0.011(3) 0.007(3)
F4' 0.093(5) 0.047(4) 0.054(4) 0.006(3) 0.043(3) -0.002(3)
F5' 0.060(4) 0.077(5) 0.045(3) -0.014(3) 0.006(3) -0.016(3)
F6' 0.100(5) 0.069(5) 0.044(3) -0.019(3) 0.021(3) -0.035(4)
P2' 0.0381(12) 0.0436(15) 0.0277(11) 0.0065(10) 0.0065(9) -0.0084(10)
F7' 0.077(4) 0.111(5) 0.091(4) 0.035(4) 0.036(4) -0.018(4)
F8' 0.118(5) 0.131(6) 0.091(5) -0.054(4) 0.035(4) -0.021(5)
F9' 0.073(4) 0.086(5) 0.064(4) -0.005(3) 0.031(3) -0.030(3)
F10' 0.110(5) 0.093(5) 0.113(5) -0.033(4) 0.027(4) -0.030(4)
F11' 0.094(5) 0.073(5) 0.098(5) 0.019(4) -0.005(4) -0.001(4)
F12' 0.086(5) 0.137(6) 0.130(6) 0.050(5) -0.005(4) 0.014(5)

loop_
_atom_type_symbol
_atom_type_description
_atom_type_scat_dispersion_real
_atom_type_scat_dispersion_imag
_atom_type_scat_source
C C 0.0033 0.0016 'International Tables Vol C Tables 4.2.6.8 and 6.1.1.4'
H H 0.0000 0.0000 'International Tables Vol C Tables 4.2.6.8 and 6.1.1.4'
F F 0.0171 0.0103 'International Tables Vol C Tables 4.2.6.8 and 6.1.1.4'
N N 0.0061 0.0033 'International Tables Vol C Tables 4.2.6.8 and 6.1.1.4'
P P 0.1023 0.0942 'International Tables Vol C Tables 4.2.6.8 and 6.1.1.4'
Ru Ru -1.2594 0.8363 'International Tables Vol C Tables 4.2.6.8 and 6.1.1.4'

loop_
_geom_angle_atom_site_label_1
_geom_angle_atom_site_label_2
_geom_angle_atom_site_label_3
_geom_angle
N1 Ru1 N2 77.8(2)
N1 Ru1 N3 94.7(2)
N1 Ru1 N4 170.8(2)
N2 Ru1 N4 95.7(2)
N3 Ru1 N2 82.6(2)
N3 Ru1 N4 77.9(2)
N5 Ru1 N1 88.0(2)
N5 Ru1 N2 92.1(2)
N5 Ru1 N3 173.3(2)
N5 Ru1 N4 98.8(2)
N6 Ru1 N1 96.5(2)
N6 Ru1 N2 170.7(2)
N6 Ru1 N3 90.7(2)
N6 Ru1 N4 89.1(2)
N6 Ru1 N5 95.0(2)
C1 N1 Ru1 128.4(5)
C9 N1 Ru1 111.2(4)
C9 N1 C1 119.3(6)
C10 N2 Ru1 110.7(4)
C10 N2 C18 118.8(6)
C18 N2 Ru1 128.8(5)
C19 N3 Ru1 128.1(5)
C27 N3 Ru1 110.8(4)
C27 N3 C19 118.6(6)
C28 N4 Ru1 111.4(4)
C28 N4 C36 118.3(6)
C36 N4 Ru1 129.4(4)
C37 N5 Ru1 177.9(6)
C43 N6 Ru1 171.5(6)
N1 C1 C2 120.4(6)
N1 C1 C6 120.2(7)
C6 C1 C2 119.3(6)
C3 C2 C1 120.1(7)
C2 C3 C4 120.7(8)
C5 C4 C3 121.0(7)
C4 C5 C6 120.0(7)
C1 C6 C5 118.7(7)
C7 C6 C1 119.2(7)
C7 C6 C5 122.1(7)
C8 C7 C6 119.9(7)
C7 C8 C9 118.4(7)
N1 C9 C8 122.0(6)
N1 C9 C10 115.3(6)
C8 C9 C10 122.7(7)
N2 C10 C9 114.7(6)
N2 C10 C11 122.5(6)
C11 C10 C9 122.7(6)
C12 C11 C10 119.2(6)
C11 C12 C13 120.8(6)
C12 C13 C18 116.7(6)
C14 C13 C12 123.7(7)
C14 C13 C18 119.7(6)
C15 C14 C13 120.7(7)
C14 C15 C16 119.8(7)
C17 C16 C15 121.6(7)
C16 C17 C18 119.9(7)
N2 C18 C13 121.4(6)
N2 C18 C17 120.4(6)
C17 C18 C13 118.2(6)
N3 C19 C24 120.2(6)
C20 C19 N3 120.1(6)
C20 C19 C24 119.8(7)
C21 C20 C19 119.7(7)
C20 C21 C22 121.1(8)
C23 C22 C21 120.7(7)
C22 C23 C24 120.1(8)
C19 C24 C23 118.3(7)
C19 C24 C25 118.2(7)
C23 C24 C25 123.4(7)
C26 C25 C24 120.2(7)
C25 C26 C27 118.9(7)
N3 C27 C26 122.7(7)
N3 C27 C28 115.0(6)
C26 C27 C28 122.3(6)
N4 C28 C27 115.4(6)
N4 C28 C29 122.7(6)
C29 C28 C27 121.7(6)
C30 C29 C28 118.9(6)
C29 C30 C31 120.4(6)
C30 C31 C32 122.8(6)
C30 C31 C36 118.2(6)
C36 C31 C32 119.0(6)
C33 C32 C31 120.6(6)
C32 C33 C34 120.4(7)
C35 C34 C33 120.5(7)
C34 C35 C36 121.0(6)
N4 C36 C31 121.2(6)
N4 C36 C35 120.3(6)
C35 C36 C31 118.5(6)
N5 C37 C38 173.6(7)
C37 C38 C39 110.3(6)
C40 C39 C38 111.8(7)
C41 C40 C39 114.9(7)
C42 C41 C40 175.2(9)
N6 C43 C44 178.8(8)
C43 C44 C45 112.1(7)
C44 C45 C46 113.5(7)
C47 C46 C45 114.6(7)
C48 C47 C46 178.0(11)
F1 P1 F3 179.1(4)
F1 P1 F4 89.3(3)
F1 P1 F6 89.9(3)
F2 P1 F1 90.4(3)
F2 P1 F3 90.3(3)
F2 P1 F4 179.2(3)
F2 P1 F6 90.2(3)
F3 P1 F6 89.4(3)
F4 P1 F3 90.0(3)
F4 P1 F6 89.0(3)
F5 P1 F1 89.9(3)
F5 P1 F2 90.7(3)
F5 P1 F3 90.8(3)
F5 P1 F4 90.1(3)
F5 P1 F6 179.1(3)
F7 P2 F8 89.5(3)
F7 P2 F9 178.4(5)
F7 P2 F10 90.6(3)
F7 P2 F11 89.0(4)
F7 P2 F12 87.1(4)
F8 P2 F10 179.2(4)
F8 P2 F11 90.7(3)
F8 P2 F12 89.1(4)
F9 P2 F8 90.6(4)
F9 P2 F10 89.2(4)
F9 P2 F11 92.7(5)
F9 P2 F12 91.2(5)
F10 P2 F11 90.1(3)
F12 P2 F10 90.2(4)
F12 P2 F11 176.1(5)
N2' Ru1' N1' 77.4(2)
N2' Ru1' N3' 83.3(2)
N2' Ru1' N4' 92.2(2)
N3' Ru1' N1' 92.3(2)
N3' Ru1' N4' 77.2(2)
N4' Ru1' N1' 166.1(2)
N5' Ru1' N1' 88.3(3)
N5' Ru1' N2' 90.7(3)
N5' Ru1' N3' 173.7(3)
N5' Ru1' N4' 101.2(2)
N5' Ru1' N6' 94.7(3)
N6' Ru1' N1' 101.7(2)
N6' Ru1' N2' 174.5(3)
N6' Ru1' N3' 91.3(2)
N6' Ru1' N4' 87.8(2)
C1' N1' Ru1' 129.5(6)
C9' N1' Ru1' 110.1(4)
C9' N1' C1' 119.8(6)
C10' N2' Ru1' 111.5(5)
C10' N2' C18' 119.1(6)
C18' N2' Ru1' 127.4(5)
C19' N3' Ru1' 126.0(5)
C27' N3' Ru1' 110.6(4)
C27' N3' C19' 119.7(6)
C28' N4' Ru1' 111.6(4)
C28' N4' C36' 119.2(6)
C36' N4' Ru1' 128.9(5)
C37' N5' Ru1' 174.6(8)
C43' N6' Ru1' 173.0(6)
N1' C1' C2' 120.4(7)
N1' C1' C6' 119.9(7)
C2' C1' C6' 119.7(7)
C3' C2' C1' 120.1(8)
C2' C3' C4' 120.2(8)
C5' C4' C3' 121.2(8)
C4' C5' C6' 120.3(8)
C1' C6' C5' 118.5(8)
C7' C6' C1' 119.2(7)
C7' C6' C5' 122.2(7)
C8' C7' C6' 120.8(7)
C7' C8' C9' 117.9(8)
N1' C9' C8' 122.2(6)
N1' C9' C10' 116.2(6)
C8' C9' C10' 121.4(7)
N2' C10' C9' 113.9(7)
N2' C10' C11' 122.7(6)
C11' C10' C9' 123.4(7)
C12' C11' C10' 119.0(8)
C11' C12' C13' 120.2(8)
C12' C13' C14' 123.1(7)
C18' C13' C12' 118.6(6)
C18' C13' C14' 118.3(7)
C15' C14' C13' 120.8(8)
C14' C15' C16' 119.9(7)
C17' C16' C15' 121.5(7)
C16' C17' C18' 118.8(8)
N2' C18' C13' 119.3(7)
N2' C18' C17' 120.0(7)
C17' C18' C13' 120.6(7)
N3' C19' C20' 120.9(7)
N3' C19' C24' 121.0(7)
C24' C19' C20' 118.1(7)
C21' C20' C19' 120.8(8)
C20' C21' C22' 121.4(7)
C23' C22' C21' 118.8(8)
C22' C23' C24' 121.6(8)
C19' C24' C23' 118.7(7)
C19' C24' C25' 118.0(7)
C23' C24' C25' 123.3(8)
C26' C25' C24' 119.8(7)
C25' C26' C27' 118.6(7)
N3' C27' C26' 121.8(6)
N3' C27' C28' 114.0(6)
C26' C27' C28' 124.1(6)
N4' C28' C27' 115.4(6)
N4' C28' C29' 121.9(6)
C29' C28' C27' 122.6(6)
C30' C29' C28' 118.9(6)
C29' C30' C31' 120.9(6)
C30' C31' C32' 123.7(6)
C30' C31' C36' 117.9(6)
C32' C31' C36' 118.3(6)
C33' C32' C31' 121.1(7)
C32' C33' C34' 121.0(8)
C35' C34' C33' 119.7(7)
C34' C35' C36' 121.3(7)
N4' C36' C31' 120.7(6)
N4' C36' C35' 120.8(6)
C35' C36' C31' 118.5(6)
N5' C37' C38' 175.1(11)
C37' C38' C39' 109.0(10)
C40' C39' C38' 116.0(10)
C39' C40' C41' 115.0(12)
C42' C41' C40' 177.2(15)
N6' C43' C44' 177.5(7)
C43' C44' C45' 112.2(8)
C46' C45' C44' 111.8(8)
C47' C46' C45' 112.9(9)
C48' C47' C46' 174.4(14)
F1' P1' F2' 89.2(4)
F1' P1' F3' 178.2(4)
F1' P1' F4' 90.7(4)
F1' P1' F5' 90.9(4)
F1' P1' F6' 91.4(4)
F2' P1' F3' 90.4(4)
F2' P1' F5' 90.0(4)
F2' P1' F6' 88.6(3)
F3' P1' F5' 87.3(4)
F3' P1' F6' 90.3(4)
F4' P1' F2' 179.8(5)
F4' P1' F3' 89.7(4)
F4' P1' F5' 89.8(4)
F4' P1' F6' 91.6(4)
F5' P1' F6' 177.2(4)
F7' P2' F8' 93.5(5)
F7' P2' F9' 178.0(5)
F7' P2' F10' 88.0(5)
F7' P2' F11' 90.6(5)
F7' P2' F12' 86.6(5)
F8' P2' F9' 88.1(5)
F8' P2' F10' 175.6(6)
F8' P2' F11' 90.4(6)
F9' P2' F10' 90.5(4)
F9' P2' F11' 90.5(4)
F11' P2' F10' 85.4(5)
F12' P2' F8' 90.6(6)
F12' P2' F9' 92.2(5)
F12' P2' F10' 93.6(6)
F12' P2' F11' 177.1(5)

loop_
_geom_bond_atom_site_label_1
_geom_bond_atom_site_label_2
_geom_bond_distance
Ru1 N1 2.072(6)
Ru1 N2 2.084(6)
Ru1 N3 2.084(6)
Ru1 N4 2.093(6)
Ru1 N5 2.025(6)
Ru1 N6 2.024(6)
N1 C1 1.378(9)
N1 C9 1.341(9)
N2 C10 1.346(9)
N2 C18 1.375(8)
N3 C19 1.397(9)
N3 C27 1.340(9)
N4 C28 1.341(8)
N4 C36 1.380(8)
N5 C37 1.153(9)
N6 C43 1.140(9)
C1 C2 1.418(10)
C1 C6 1.415(10)
C2 C3 1.368(10)
C3 C4 1.399(11)
C4 C5 1.362(13)
C5 C6 1.432(10)
C6 C7 1.398(12)
C7 C8 1.375(11)
C8 C9 1.425(10)
C9 C10 1.474(9)
C10 C11 1.402(10)
C11 C12 1.368(10)
C12 C13 1.422(10)
C13 C14 1.404(10)
C13 C18 1.435(9)
C14 C15 1.358(11)
C15 C16 1.420(10)
C16 C17 1.354(9)
C17 C18 1.425(10)
C19 C20 1.390(10)
C19 C24 1.416(10)
C20 C21 1.374(10)
C21 C22 1.384(12)
C22 C23 1.356(12)
C23 C24 1.423(10)
C24 C25 1.434(11)
C25 C26 1.347(11)
C26 C27 1.422(10)
C27 C28 1.480(10)
C28 C29 1.423(10)
C29 C30 1.358(10)
C30 C31 1.404(10)
C31 C32 1.427(10)
C31 C36 1.424(9)
C32 C33 1.355(11)
C33 C34 1.412(10)
C34 C35 1.365(10)
C35 C36 1.412(9)
C37 C38 1.472(10)
C38 C39 1.533(10)
C39 C40 1.516(12)
C40 C41 1.469(12)
C41 C42 1.161(13)
C43 C44 1.477(10)
C44 C45 1.525(11)
C45 C46 1.529(12)
C46 C47 1.452(14)
C47 C48 1.175(14)
P1 F1 1.599(6)
P1 F2 1.593(6)
P1 F3 1.604(6)
P1 F4 1.600(5)
P1 F5 1.593(5)
P1 F6 1.608(5)
P2 F7 1.579(6)
P2 F8 1.584(5)
P2 F9 1.581(7)
P2 F10 1.587(5)
P2 F11 1.607(7)
P2 F12 1.584(8)
Ru1' N1' 2.094(6)
Ru1' N2' 2.060(6)
Ru1' N3' 2.076(6)
Ru1' N4' 2.080(6)
Ru1' N5' 2.027(7)
Ru1' N6' 2.040(6)
N1' C1' 1.383(9)
N1' C9' 1.343(10)
N2' C10' 1.332(9)
N2' C18' 1.393(9)
N3' C19' 1.362(9)
N3' C27' 1.346(8)
N4' C28' 1.348(9)
N4' C36' 1.369(9)
N5' C37' 1.137(11)
N6' C43' 1.139(10)
C1' C2' 1.402(11)
C1' C6' 1.414(10)
C2' C3' 1.382(10)
C3' C4' 1.391(13)
C4' C5' 1.356(14)
C5' C6' 1.424(11)
C6' C7' 1.404(12)
C7' C8' 1.367(10)
C8' C9' 1.434(10)
C9' C10' 1.463(10)
C10' C11' 1.393(11)
C11' C12' 1.350(11)
C12' C13' 1.413(11)
C13' C14' 1.422(10)
C13' C18' 1.410(11)
C14' C15' 1.352(12)
C15' C16' 1.409(12)
C16' C17' 1.371(10)
C17' C18' 1.402(11)
C19' C20' 1.414(10)
C19' C24' 1.402(11)
C20' C21' 1.341(11)
C21' C22' 1.391(13)
C22' C23' 1.359(12)
C23' C24' 1.404(11)
C24' C25' 1.432(11)
C25' C26' 1.367(11)
C26' C27' 1.420(10)
C27' C28' 1.458(10)
C28' C29' 1.423(9)
C29' C30' 1.357(10)
C30' C31' 1.399(10)
C31' C32' 1.424(10)
C31' C36' 1.436(9)
C32' C33' 1.346(12)
C33' C34' 1.417(11)
C34' C35' 1.364(11)
C35' C36' 1.415(10)
C37' C38' 1.476(13)
C38' C39' 1.542(19)
C39' C40' 1.48(2)
C40' C41' 1.50(2)
C41' C42' 1.21(2)
C43' C44' 1.450(11)
C44' C45' 1.515(11)
C45' C46' 1.516(14)
C46' C47' 1.453(13)
C47' C48' 1.180(14)
P1' F1' 1.574(6)
P1' F2' 1.587(6)
P1' F3' 1.595(6)
P1' F4' 1.585(6)
P1' F5' 1.597(6)
P1' F6' 1.601(7)
P2' F7' 1.549(7)
P2' F8' 1.555(9)
P2' F9' 1.574(6)
P2' F10' 1.583(9)
P2' F11' 1.582(8)
P2' F12' 1.552(9)
